data_7129322
loop_
_publ_author_name
'Yue, Erlin'
'Dettling, Lea'
'Sklorz, Julian'
'Kaiser, Selina'
'Weber, Manuela'
'Muller, Christian'

_publ_section_title
;
 Au(I)-Mediated N2-Elimination from Triazaphospholes: A One-Pot Synthesis
 of Novel N2P2-Heterocycles
;
_journal_name_full 'Chemical Communications'
_journal_paper_doi 10.1039/D1CC06205K
_journal_year 2021
_chemical_formula_sum 'C14 H20 N3 O2 P S'
_chemical_formula_weight 325.36
_space_group_crystal_system monoclinic
_space_group_IT_number 14
_space_group_name_Hall '-P 2ybc'
_space_group_name_H-M_alt 'P 1 21/c 1'
_atom_sites_solution_hydrogens geom
_audit_creation_method SHELXL-2017/1
_audit_update_record
;
2020-02-12 deposited with the CCDC.	2021-11-29 downloaded from the CCDC.
;
_cell_angle_alpha 90
_cell_angle_beta 102.6651(9)
_cell_angle_gamma 90
_cell_formula_units_Z 4
_cell_length_a 10.6589(3)
_cell_length_b 17.7200(4)
_cell_length_c 8.8396(2)
_cell_measurement_reflns_used 7390
_cell_measurement_temperature 104(2)
_cell_measurement_theta_max 26.40
_cell_measurement_theta_min 2.27
_cell_volume 1628.96(7)
_computing_cell_refinement 'Bruker SAINT'
_computing_data_collection 'Bruker APEX3'
_computing_data_reduction 'Bruker SAINT'
_computing_molecular_graphics Mercury
_computing_publication_material 'Microsoft Word'
_computing_structure_refinement 'SHELXL-2017/1 (Sheldrick, 2017)'
_computing_structure_solution 'SHELXT 2014/5 (Sheldrick, 2014)'
_diffrn_ambient_temperature 104(2)
_diffrn_measured_fraction_theta_full 0.999
_diffrn_measured_fraction_theta_max 0.999
_diffrn_measurement_device_type 'Bruker Photon CMOS Detector, D8 Venture'
_diffrn_measurement_method '\f and \w scans'
_diffrn_radiation_type MoK\a
_diffrn_radiation_wavelength 0.71073
_diffrn_reflns_av_R_equivalents 0.0524
_diffrn_reflns_av_unetI/netI 0.0408
_diffrn_reflns_Laue_measured_fraction_full 0.999
_diffrn_reflns_Laue_measured_fraction_max 0.999
_diffrn_reflns_limit_h_max 13
_diffrn_reflns_limit_h_min -13
_diffrn_reflns_limit_k_max 21
_diffrn_reflns_limit_k_min -22
_diffrn_reflns_limit_l_max 11
_diffrn_reflns_limit_l_min -11
_diffrn_reflns_number 17318
_diffrn_reflns_point_group_measured_fraction_full 0.999
_diffrn_reflns_point_group_measured_fraction_max 0.999
_diffrn_reflns_theta_full 25.242
_diffrn_reflns_theta_max 26.414
_diffrn_reflns_theta_min 2.271
_diffrn_source 'sealed tube'
_exptl_absorpt_coefficient_mu 0.304
_exptl_absorpt_correction_type multi-scan
_exptl_crystal_colour colourless
_exptl_crystal_density_diffrn 1.327
_exptl_crystal_description needle
_exptl_crystal_F_000 688
_exptl_crystal_size_max 0.660
_exptl_crystal_size_mid 0.110
_exptl_crystal_size_min 0.050
_exptl_transmission_factor_max 0.9420
_exptl_transmission_factor_min 0.8814
_refine_diff_density_max 0.292
_refine_diff_density_min -0.408
_refine_diff_density_rms 0.065
_refine_ls_extinction_method none
_refine_ls_goodness_of_fit_ref 1.033
_refine_ls_hydrogen_treatment constr
_refine_ls_matrix_type full
_refine_ls_number_parameters 196
_refine_ls_number_reflns 3335
_refine_ls_number_restraints 0
_refine_ls_restrained_S_all 1.033
_refine_ls_R_factor_all 0.0575
_refine_ls_R_factor_gt 0.0370
_refine_ls_shift/su_max 0.000
_refine_ls_shift/su_mean 0.000
_refine_ls_structure_factor_coef Fsqd
_refine_ls_weighting_details 'w=1/[\s^2^(Fo^2^)+(0.0375P)^2^+1.1014P] where P=(Fo^2^+2Fc^2^)/3'
_refine_ls_weighting_scheme calc
_refine_ls_wR_factor_gt 0.0817
_refine_ls_wR_factor_ref 0.0896
_reflns_Friedel_coverage 0.000
_reflns_number_gt 2636
_reflns_number_total 3335
_reflns_threshold_expression 'I > 2\s(I)'
_cod_data_source_file d1cc06205k2.cif
_cod_data_source_block YEL1151
_cod_original_sg_symbol_H-M 'P 21/c'
_cod_database_code 7129322
_shelx_shelxl_version_number 2017/1
_shelx_space_group_comment
;
The symmetry employed for this shelxl refinement is uniquely defined
by the following loop, which should always be used as a source of
symmetry information in preference to the above space-group names.
They are only intended as comments.
;
_shelx_estimated_absorpt_t_min 0.824
_shelx_estimated_absorpt_t_max 0.985

loop_
_space_group_symop_operation_xyz
'x, y, z'
'-x, y+1/2, -z+1/2'
'-x, -y, -z'
'x, -y-1/2, z-1/2'

loop_
_atom_site_label
_atom_site_type_symbol
_atom_site_fract_x
_atom_site_fract_y
_atom_site_fract_z
_atom_site_U_iso_or_equiv
_atom_site_adp_type
_atom_site_occupancy
_atom_site_site_symmetry_order
_atom_site_calc_flag
_atom_site_refinement_flags_posn
_atom_site_refinement_flags_adp
_atom_site_refinement_flags_occupancy
_atom_site_disorder_assembly
_atom_site_disorder_group
C1 C 0.47629(18) 0.21673(11) 0.3923(2) 0.0130(4) Uani 1 1 d . . . . .
O1 O 0.27216(14) 0.44068(8) 0.19715(15) 0.0186(3) Uani 1 1 d . . . . .
C3 C 0.20527(19) 0.46350(11) 0.5079(2) 0.0138(4) Uani 1 1 d . . . . .
C5 C 0.06309(19) 0.43471(12) 0.6823(2) 0.0169(4) Uani 1 1 d . . . . .
C4 C 0.15698(19) 0.47796(11) 0.6392(2) 0.0169(4) Uani 1 1 d . . . . .
H4 H 0.190478 0.519832 0.702378 0.020 Uiso 1 1 calc R U . . .
C13 C 0.0173(2) 0.45182(13) 0.8279(2) 0.0257(5) Uani 1 1 d . . . . .
H13A H -0.076618 0.456670 0.803092 0.039 Uiso 1 1 calc R U . . .
H13B H 0.055895 0.499183 0.872894 0.039 Uiso 1 1 calc R U . . .
H13C H 0.042625 0.410745 0.902593 0.039 Uiso 1 1 calc R U . . .
C12 C -0.0024(2) 0.28556(12) 0.3688(2) 0.0220(5) Uani 1 1 d . . . . .
H12A H -0.056491 0.300938 0.269111 0.033 Uiso 1 1 calc R U . . .
H12B H -0.054907 0.258731 0.429573 0.033 Uiso 1 1 calc R U . . .
H12C H 0.066163 0.252198 0.350601 0.033 Uiso 1 1 calc R U . . .
C11 C 0.6929(2) 0.16751(13) 0.3861(3) 0.0270(5) Uani 1 1 d . . . . .
H11A H 0.677919 0.178256 0.274795 0.040 Uiso 1 1 calc R U . . .
H11B H 0.751058 0.124266 0.411002 0.040 Uiso 1 1 calc R U . . .
H11C H 0.731664 0.211728 0.444811 0.040 Uiso 1 1 calc R U . . .
C8 C 0.56463(19) 0.14918(11) 0.4292(2) 0.0159(4) Uani 1 1 d . . . . .
C7 C 0.05652(19) 0.35477(11) 0.4569(2) 0.0144(4) Uani 1 1 d . . . . .
C6 C 0.01421(19) 0.37372(11) 0.5892(2) 0.0162(4) Uani 1 1 d . . . . .
H6 H -0.050952 0.343781 0.617449 0.019 Uiso 1 1 calc R U . . .
C9 C 0.5868(2) 0.13229(12) 0.6032(2) 0.0244(5) Uani 1 1 d . . . . .
H9A H 0.504432 0.120761 0.629937 0.037 Uiso 1 1 calc R U . . .
H9AB H 0.625641 0.176404 0.662282 0.037 Uiso 1 1 calc R U . . .
H9AC H 0.644652 0.088900 0.628495 0.037 Uiso 1 1 calc R U . . .
C14 C 0.3091(2) 0.51560(11) 0.4771(2) 0.0197(5) Uani 1 1 d . . . . .
H14A H 0.382072 0.485631 0.460277 0.030 Uiso 1 1 calc R U . . .
H14B H 0.337583 0.548966 0.566485 0.030 Uiso 1 1 calc R U . . .
H14C H 0.274926 0.546012 0.384671 0.030 Uiso 1 1 calc R U . . .
C10 C 0.5026(2) 0.08094(12) 0.3368(2) 0.0236(5) Uani 1 1 d . . . . .
H10A H 0.485980 0.092446 0.225725 0.035 Uiso 1 1 calc R U . . .
H10B H 0.421318 0.069037 0.366068 0.035 Uiso 1 1 calc R U . . .
H10C H 0.560664 0.037525 0.359201 0.035 Uiso 1 1 calc R U . . .
N1 N 0.32799(15) 0.31281(9) 0.31793(17) 0.0129(3) Uani 1 1 d . . . . .
N2 N 0.43329(16) 0.33864(9) 0.42188(18) 0.0159(4) Uani 1 1 d . . . . .
C2 C 0.15283(18) 0.40102(10) 0.4167(2) 0.0116(4) Uani 1 1 d . . . . .
O2 O 0.11797(13) 0.33577(8) 0.14117(14) 0.0184(3) Uani 1 1 d . . . . .
N3 N 0.51539(16) 0.28424(9) 0.46227(18) 0.0158(4) Uani 1 1 d . . . . .
P1 P 0.32841(5) 0.21998(3) 0.26748(6) 0.01615(14) Uani 1 1 d . . . . .
S1 S 0.21049(5) 0.37785(3) 0.25009(5) 0.01325(13) Uani 1 1 d . . . . .

loop_
_atom_site_aniso_label
_atom_site_aniso_U_11
_atom_site_aniso_U_22
_atom_site_aniso_U_33
_atom_site_aniso_U_23
_atom_site_aniso_U_13
_atom_site_aniso_U_12
C1 0.0122(10) 0.0155(10) 0.0122(9) 0.0002(7) 0.0048(7) 0.0008(8)
O1 0.0218(8) 0.0167(7) 0.0196(7) 0.0062(6) 0.0095(6) 0.0028(6)
C3 0.0114(10) 0.0137(10) 0.0149(9) 0.0019(7) -0.0001(8) 0.0029(8)
C5 0.0148(11) 0.0229(11) 0.0127(9) 0.0051(8) 0.0026(8) 0.0086(9)
C4 0.0175(11) 0.0162(10) 0.0146(9) -0.0017(8) -0.0019(8) 0.0043(8)
C13 0.0252(13) 0.0370(14) 0.0160(10) 0.0030(9) 0.0070(9) 0.0106(10)
C12 0.0203(12) 0.0196(11) 0.0257(11) -0.0004(9) 0.0044(9) -0.0049(9)
C11 0.0175(12) 0.0269(13) 0.0394(13) 0.0026(10) 0.0126(10) 0.0048(10)
C8 0.0152(11) 0.0153(10) 0.0176(9) 0.0012(8) 0.0045(8) 0.0044(8)
C7 0.0116(10) 0.0144(10) 0.0156(9) 0.0037(7) -0.0004(8) 0.0030(8)
C6 0.0110(10) 0.0199(11) 0.0180(9) 0.0072(8) 0.0037(8) 0.0026(8)
C9 0.0317(13) 0.0224(12) 0.0179(10) 0.0047(8) 0.0025(9) 0.0100(10)
C14 0.0185(11) 0.0175(11) 0.0228(10) -0.0022(8) 0.0042(9) -0.0042(9)
C10 0.0256(12) 0.0162(11) 0.0276(11) -0.0027(9) 0.0031(9) 0.0059(9)
N1 0.0124(8) 0.0136(8) 0.0124(7) -0.0007(6) 0.0018(6) 0.0008(7)
N2 0.0153(9) 0.0156(9) 0.0156(8) -0.0017(6) 0.0011(7) 0.0012(7)
C2 0.0111(10) 0.0131(10) 0.0108(8) 0.0023(7) 0.0026(7) 0.0038(8)
O2 0.0188(8) 0.0220(8) 0.0127(6) -0.0011(5) -0.0006(6) 0.0031(6)
N3 0.0150(9) 0.0155(9) 0.0165(8) -0.0004(7) 0.0024(7) 0.0021(7)
P1 0.0140(3) 0.0135(3) 0.0192(3) -0.0032(2) -0.0003(2) 0.0017(2)
S1 0.0146(3) 0.0138(2) 0.0115(2) 0.00200(17) 0.00310(18) 0.0032(2)

loop_
_atom_type_symbol
_atom_type_description
_atom_type_scat_dispersion_real
_atom_type_scat_dispersion_imag
_atom_type_scat_source
C C 0.0033 0.0016 'International Tables Vol C Tables 4.2.6.8 and 6.1.1.4'
H H 0.0000 0.0000 'International Tables Vol C Tables 4.2.6.8 and 6.1.1.4'
N N 0.0061 0.0033 'International Tables Vol C Tables 4.2.6.8 and 6.1.1.4'
O O 0.0106 0.0060 'International Tables Vol C Tables 4.2.6.8 and 6.1.1.4'
P P 0.1023 0.0942 'International Tables Vol C Tables 4.2.6.8 and 6.1.1.4'
S S 0.1246 0.1234 'International Tables Vol C Tables 4.2.6.8 and 6.1.1.4'

loop_
_geom_angle_atom_site_label_1
_geom_angle_atom_site_label_2
_geom_angle_atom_site_label_3
_geom_angle
_geom_angle_site_symmetry_1
_geom_angle_site_symmetry_3
_geom_angle_publ_flag
N3 C1 C8 118.70(16) . . ?
N3 C1 P1 114.01(14) . . ?
C8 C1 P1 127.28(14) . . ?
C4 C3 C2 116.63(18) . . ?
C4 C3 C14 117.18(17) . . ?
C2 C3 C14 126.19(17) . . ?
C4 C5 C6 118.01(18) . . ?
C4 C5 C13 121.05(19) . . ?
C6 C5 C13 120.92(19) . . ?
C5 C4 C3 123.45(19) . . ?
C5 C4 H4 118.3 . . ?
C3 C4 H4 118.3 . . ?
C5 C13 H13A 109.5 . . ?
C5 C13 H13B 109.5 . . ?
H13A C13 H13B 109.5 . . ?
C5 C13 H13C 109.5 . . ?
H13A C13 H13C 109.5 . . ?
H13B C13 H13C 109.5 . . ?
C7 C12 H12A 109.5 . . ?
C7 C12 H12B 109.5 . . ?
H12A C12 H12B 109.5 . . ?
C7 C12 H12C 109.5 . . ?
H12A C12 H12C 109.5 . . ?
H12B C12 H12C 109.5 . . ?
C8 C11 H11A 109.5 . . ?
C8 C11 H11B 109.5 . . ?
H11A C11 H11B 109.5 . . ?
C8 C11 H11C 109.5 . . ?
H11A C11 H11C 109.5 . . ?
H11B C11 H11C 109.5 . . ?
C1 C8 C10 109.58(16) . . ?
C1 C8 C11 108.99(17) . . ?
C10 C8 C11 109.88(17) . . ?
C1 C8 C9 108.82(16) . . ?
C10 C8 C9 109.62(17) . . ?
C11 C8 C9 109.94(18) . . ?
C6 C7 C2 117.36(18) . . ?
C6 C7 C12 117.15(18) . . ?
C2 C7 C12 125.48(17) . . ?
C7 C6 C5 122.70(19) . . ?
C7 C6 H6 118.7 . . ?
C5 C6 H6 118.7 . . ?
C8 C9 H9A 109.5 . . ?
C8 C9 H9AB 109.5 . . ?
H9A C9 H9AB 109.5 . . ?
C8 C9 H9AC 109.5 . . ?
H9A C9 H9AC 109.5 . . ?
H9AB C9 H9AC 109.5 . . ?
C3 C14 H14A 109.5 . . ?
C3 C14 H14B 109.5 . . ?
H14A C14 H14B 109.5 . . ?
C3 C14 H14C 109.5 . . ?
H14A C14 H14C 109.5 . . ?
H14B C14 H14C 109.5 . . ?
C8 C10 H10A 109.5 . . ?
C8 C10 H10B 109.5 . . ?
H10A C10 H10B 109.5 . . ?
C8 C10 H10C 109.5 . . ?
H10A C10 H10C 109.5 . . ?
H10B C10 H10C 109.5 . . ?
N2 N1 P1 116.81(12) . . ?
N2 N1 S1 116.17(12) . . ?
P1 N1 S1 127.02(10) . . ?
N3 N2 N1 109.97(15) . . ?
C3 C2 C7 121.85(17) . . ?
C3 C2 S1 119.53(14) . . ?
C7 C2 S1 118.60(14) . . ?
N2 N3 C1 113.86(16) . . ?
N1 P1 C1 85.35(9) . . ?
O1 S1 O2 119.16(8) . . ?
O1 S1 N1 106.67(8) . . ?
O2 S1 N1 103.22(8) . . ?
O1 S1 C2 111.29(9) . . ?
O2 S1 C2 111.64(9) . . ?
N1 S1 C2 103.09(8) . . ?

loop_
_geom_bond_atom_site_label_1
_geom_bond_atom_site_label_2
_geom_bond_distance
_geom_bond_site_symmetry_2
_geom_bond_publ_flag
C1 N3 1.369(2) . ?
C1 C8 1.514(3) . ?
C1 P1 1.715(2) . ?
O1 S1 1.4232(14) . ?
C3 C4 1.393(3) . ?
C3 C2 1.411(3) . ?
C3 C14 1.511(3) . ?
C5 C4 1.379(3) . ?
C5 C6 1.389(3) . ?
C5 C13 1.505(3) . ?
C4 H4 0.9500 . ?
C13 H13A 0.9800 . ?
C13 H13B 0.9800 . ?
C13 H13C 0.9800 . ?
C12 C7 1.513(3) . ?
C12 H12A 0.9800 . ?
C12 H12B 0.9800 . ?
C12 H12C 0.9800 . ?
C11 C8 1.532(3) . ?
C11 H11A 0.9800 . ?
C11 H11B 0.9800 . ?
C11 H11C 0.9800 . ?
C8 C10 1.526(3) . ?
C8 C9 1.533(3) . ?
C7 C6 1.384(3) . ?
C7 C2 1.418(3) . ?
C6 H6 0.9500 . ?
C9 H9A 0.9800 . ?
C9 H9AB 0.9800 . ?
C9 H9AC 0.9800 . ?
C14 H14A 0.9800 . ?
C14 H14B 0.9800 . ?
C14 H14C 0.9800 . ?
C10 H10A 0.9800 . ?
C10 H10B 0.9800 . ?
C10 H10C 0.9800 . ?
N1 N2 1.364(2) . ?
N1 P1 1.7047(16) . ?
N1 S1 1.7108(16) . ?
N2 N3 1.298(2) . ?
C2 S1 1.7638(18) . ?
O2 S1 1.4280(14) . ?

loop_
_geom_torsion_atom_site_label_1
_geom_torsion_atom_site_label_2
_geom_torsion_atom_site_label_3
_geom_torsion_atom_site_label_4
_geom_torsion
_geom_torsion_site_symmetry_1
_geom_torsion_site_symmetry_2
_geom_torsion_site_symmetry_3
_geom_torsion_site_symmetry_4
_geom_torsion_publ_flag
C6 C5 C4 C3 -0.2(3) . . . . ?
C13 C5 C4 C3 178.29(18) . . . . ?
C2 C3 C4 C5 0.2(3) . . . . ?
C14 C3 C4 C5 -179.38(18) . . . . ?
N3 C1 C8 C10 -179.13(17) . . . . ?
P1 C1 C8 C10 0.0(2) . . . . ?
N3 C1 C8 C11 -58.9(2) . . . . ?
P1 C1 C8 C11 120.31(18) . . . . ?
N3 C1 C8 C9 61.0(2) . . . . ?
P1 C1 C8 C9 -119.81(18) . . . . ?
C2 C7 C6 C5 -0.7(3) . . . . ?
C12 C7 C6 C5 178.28(18) . . . . ?
C4 C5 C6 C7 0.4(3) . . . . ?
C13 C5 C6 C7 -178.05(18) . . . . ?
P1 N1 N2 N3 0.0(2) . . . . ?
S1 N1 N2 N3 -179.13(12) . . . . ?
C4 C3 C2 C7 -0.5(3) . . . . ?
C14 C3 C2 C7 179.07(18) . . . . ?
C4 C3 C2 S1 -178.98(14) . . . . ?
C14 C3 C2 S1 0.6(3) . . . . ?
C6 C7 C2 C3 0.7(3) . . . . ?
C12 C7 C2 C3 -178.16(18) . . . . ?
C6 C7 C2 S1 179.22(14) . . . . ?
C12 C7 C2 S1 0.3(3) . . . . ?
N1 N2 N3 C1 -0.1(2) . . . . ?
C8 C1 N3 N2 179.46(16) . . . . ?
P1 C1 N3 N2 0.2(2) . . . . ?
N2 N1 P1 C1 0.12(14) . . . . ?
S1 N1 P1 C1 179.08(13) . . . . ?
N3 C1 P1 N1 -0.16(14) . . . . ?
C8 C1 P1 N1 -179.36(17) . . . . ?
N2 N1 S1 O1 51.22(15) . . . . ?
P1 N1 S1 O1 -127.75(12) . . . . ?
N2 N1 S1 O2 177.58(13) . . . . ?
P1 N1 S1 O2 -1.39(14) . . . . ?
N2 N1 S1 C2 -66.08(15) . . . . ?
P1 N1 S1 C2 114.95(12) . . . . ?
C3 C2 S1 O1 -20.70(18) . . . . ?
C7 C2 S1 O1 160.77(14) . . . . ?
C3 C2 S1 O2 -156.52(14) . . . . ?
C7 C2 S1 O2 24.94(17) . . . . ?
C3 C2 S1 N1 93.30(16) . . . . ?
C7 C2 S1 N1 -85.24(16) . . . . ?
